data_4306853
loop_
_publ_author_name
'Michela Costa'
'Roberto Della Pergola'
'Alessandro Fumagalli'
'Franco Laschi'
'Serena Losi'
'Piero Macchi'
'Angelo Sironi'
'Piero Zanello'

_publ_section_title
;
Mixed Co-Rh Nitrido-Encapsulated Carbonyl Clusters. Synthesis,
Solid-State Structure, and Electrochemical/EPR Characterization of the
Anions [Co10Rh(N)2(CO)21]3-, [Co10Rh2(N)2(CO)24]2-, and [Co11Rh(N)2(CO)24]2-
;
_journal_name_full 'Inorganic Chemistry'
_journal_page_first 552
_journal_page_last 560
_journal_paper_doi 10.1021/ic0608288
_journal_volume 46
_journal_year 2007
_chemical_formula_sum 'C40 H40 Co10 N4 O24 Rh2'
_chemical_formula_weight 1755.88
_chemical_name_systematic
;
 ?
;
_space_group_IT_number 14
_symmetry_cell_setting monoclinic
_symmetry_space_group_name_Hall '-P 2ybc'
_symmetry_space_group_name_H-M 'P 1 21/c 1'
_atom_sites_solution_hydrogens geom
_atom_sites_solution_primary direct
_atom_sites_solution_secondary difmap
_audit_conform_dict_location ftp://ftp.iucr.org/pub/cif_core.dic
_audit_conform_dict_name cif_core.dic
_audit_conform_dict_version 2.2
_audit_creation_date 2004-10-06T08:25:04-00:00
_audit_creation_method 'WinGX routine CIF_UPDATE'
_cell_angle_alpha 90.000(5)
_cell_angle_beta 108.500(5)
_cell_angle_gamma 90.000(5)
_cell_formula_units_Z 2
_cell_length_a 12.020(5)
_cell_length_b 18.370(5)
_cell_length_c 12.840(5)
_cell_measurement_temperature 293(2)
_cell_volume 2688.7(17)
_computing_structure_refinement 'SHELXL-97 (Sheldrick, 1997)'
_diffrn_ambient_temperature 293(2)
_diffrn_measured_fraction_theta_full 0.955
_diffrn_measured_fraction_theta_max 0.955
_diffrn_radiation_monochromator graphite
_diffrn_radiation_type MoK\a
_diffrn_radiation_wavelength 0.71073
_diffrn_reflns_av_R_equivalents 0.0463
_diffrn_reflns_av_unetI/netI 0.0502
_diffrn_reflns_limit_h_max 18
_diffrn_reflns_limit_h_min -18
_diffrn_reflns_limit_k_max 29
_diffrn_reflns_limit_k_min -28
_diffrn_reflns_limit_l_max 20
_diffrn_reflns_limit_l_min -20
_diffrn_reflns_number 39676
_diffrn_reflns_theta_full 34.43
_diffrn_reflns_theta_max 34.43
_diffrn_reflns_theta_min 1.79
_exptl_absorpt_coefficient_mu 3.676
_exptl_absorpt_correction_type none
_exptl_crystal_density_diffrn 2.169
_exptl_crystal_density_method 'not measured'
_exptl_crystal_F_000 3440
_exptl_crystal_size_max 0.3
_exptl_crystal_size_mid 0.2
_exptl_crystal_size_min 0.2
_exptl_crystal_size_rad 0.2
_refine_diff_density_max 1.262
_refine_diff_density_min -0.552
_refine_diff_density_rms 0.122
_refine_ls_extinction_method none
_refine_ls_goodness_of_fit_ref 0.981
_refine_ls_hydrogen_treatment constr
_refine_ls_matrix_type full
_refine_ls_number_parameters 368
_refine_ls_number_reflns 10827
_refine_ls_number_restraints 1
_refine_ls_restrained_S_all 0.981
_refine_ls_R_factor_all 0.0697
_refine_ls_R_factor_gt 0.0415
_refine_ls_shift/su_max 0.035
_refine_ls_shift/su_mean 0.003
_refine_ls_structure_factor_coef Fsqd
_refine_ls_weighting_details 'calc w=1/[\s^2^(Fo^2^)+(0.0433P)^2^+0.0000P] where P=(Fo^2^+2Fc^2^)/3'
_refine_ls_weighting_scheme calc
_refine_ls_wR_factor_gt 0.0866
_refine_ls_wR_factor_ref 0.0969
_reflns_number_gt 7362
_reflns_number_total 10827
_reflns_threshold_expression >2sigma(I)
_cod_data_source_file ic0608288si20060515_060827_2.cif
_cod_data_source_block fu34
_cod_depositor_comments
;
The following automatic conversions were performed:

'_refine_ls_hydrogen_treatment' value 'constrs' was replaced with the
value 'constr' as specified in the replacement file
'src/cod-tools/trunk/data/replacement-values/replacement_values.lst'.

Automatic conversion script
Id: cif_fix_values 5376 2017-05-30 11:51:03Z andrius 
;
_cod_database_code 4306853

loop_
_symmetry_equiv_pos_as_xyz
'x, y, z'
'-x, y+1/2, -z+1/2'
'-x, -y, -z'
'x, -y-1/2, z-1/2'

loop_
_atom_site_label
_atom_site_type_symbol
_atom_site_fract_x
_atom_site_fract_y
_atom_site_fract_z
_atom_site_U_iso_or_equiv
_atom_site_adp_type
_atom_site_occupancy
_atom_site_symmetry_multiplicity
_atom_site_calc_flag
_atom_site_refinement_flags
_atom_site_disorder_assembly
_atom_site_disorder_group
Rh1 Rh 0.61362(2) 0.081131(14) 0.50790(2) 0.03166(9) Uani 0.4325(18) 1 d P . .
Co1 Co 0.61362(2) 0.081131(14) 0.50790(2) 0.03166(9) Uani 0.5675(18) 1 d P . .
Rh2 Rh 0.60470(3) -0.084357(17) 0.46043(3) 0.03097(11) Uani 0.1037(18) 1 d P . .
Co2 Co 0.60470(3) -0.084357(17) 0.46043(3) 0.03097(11) Uani 0.8963(18) 1 d P . .
Rh3 Rh 0.39814(2) 0.018894(14) 0.34385(2) 0.03280(9) Uani 0.4647(19) 1 d P . .
Co3 Co 0.39814(2) 0.018894(14) 0.34385(2) 0.03280(9) Uani 0.5353(19) 1 d P . .
Co4 Co 0.54336(3) -0.04624(2) 0.25902(3) 0.03296(8) Uani 1 1 d . . .
Co5 Co 0.56062(3) 0.093639(19) 0.29242(3) 0.03203(8) Uani 1 1 d . . .
Co6 Co 0.73138(3) 0.008942(18) 0.40423(3) 0.03028(8) Uani 1 1 d . . .
N1 N 0.56859(16) 0.00887(11) 0.39089(16) 0.0266(4) Uani 1 1 d . . .
C1 C 0.6414(2) 0.15464(16) 0.6018(2) 0.0411(6) Uani 1 1 d . . .
O1 O 0.6611(2) 0.20373(14) 0.6594(2) 0.0629(6) Uani 1 1 d . . .
C2 C 0.6201(2) -0.16621(17) 0.5346(3) 0.0443(7) Uani 1 1 d . . .
O2 O 0.6307(2) -0.22005(13) 0.5799(2) 0.0708(8) Uani 1 1 d . . .
C3 C 0.2454(3) 0.03677(17) 0.2997(2) 0.0451(7) Uani 1 1 d . . .
O3 O 0.1475(2) 0.05002(17) 0.2651(2) 0.0741(8) Uani 1 1 d . . .
C4 C 0.5766(3) -0.0624(2) 0.1381(3) 0.0540(8) Uani 1 1 d . . .
O4 O 0.5992(3) -0.0740(2) 0.0598(2) 0.0975(11) Uani 1 1 d . . .
C5 C 0.6231(3) 0.1025(2) 0.1854(3) 0.0563(8) Uani 1 1 d . . .
O5 O 0.6631(3) 0.11118(19) 0.1174(2) 0.0944(10) Uani 1 1 d . . .
C6 C 0.8410(3) 0.01648(16) 0.3423(3) 0.0477(7) Uani 1 1 d . . .
O6 O 0.9120(3) 0.02112(17) 0.3019(3) 0.0900(10) Uani 1 1 d . . .
C15 C 0.6088(2) 0.17714(17) 0.3675(3) 0.0455(7) Uani 1 1 d . . .
O15 O 0.6390(2) 0.23537(12) 0.3891(2) 0.0607(6) Uani 1 1 d . . .
C16 C 0.7919(2) 0.07348(15) 0.5231(2) 0.0365(6) Uani 1 1 d . . .
O16 O 0.87532(17) 0.10184(13) 0.57963(19) 0.0548(6) Uani 1 1 d . . .
C24 C 0.5767(2) -0.14051(16) 0.3146(3) 0.0416(6) Uani 1 1 d . . .
O24 O 0.5868(2) -0.20081(12) 0.2945(2) 0.0622(6) Uani 1 1 d . . .
C26 C 0.7776(2) -0.08127(15) 0.4706(2) 0.0399(6) Uani 1 1 d . . .
O26 O 0.85525(18) -0.12218(12) 0.5006(2) 0.0571(6) Uani 1 1 d . . .
C34 C 0.3794(2) -0.05072(17) 0.2053(3) 0.0438(7) Uani 1 1 d . . .
O34 O 0.29724(19) -0.07269(14) 0.1375(2) 0.0613(6) Uani 1 1 d . . .
C35 C 0.4093(3) 0.11630(18) 0.2209(3) 0.0492(7) Uani 1 1 d . . .
O35 O 0.32982(19) 0.14350(13) 0.1589(2) 0.0665(7) Uani 1 1 d . . .
N1C N 0.02166(18) 0.17457(12) 0.90123(17) 0.0345(5) Uani 1 1 d . . .
C11C C 0.1312(2) 0.20206(16) 0.8805(2) 0.0427(6) Uani 1 1 d . . .
H11A H 0.1989 0.1815 0.9357 0.051 Uiso 1 1 calc R . .
H11B H 0.1348 0.2545 0.8898 0.051 Uiso 1 1 calc R . .
C12C C 0.1398(3) 0.1843(2) 0.7680(3) 0.0581(9) Uani 1 1 d . . .
H12A H 0.1459 0.1326 0.7609 0.087 Uiso 1 1 calc R . .
H12B H 0.208 0.2074 0.7594 0.087 Uiso 1 1 calc R . .
H12C H 0.071 0.2017 0.7124 0.087 Uiso 1 1 calc R . .
C21C C 0.0339(3) 0.19252(19) 1.0192(2) 0.0504(7) Uani 1 1 d . . .
H21A H 0.05 0.2442 1.0307 0.06 Uiso 1 1 calc R . .
H21B H 0.1012 0.1665 1.0666 0.06 Uiso 1 1 calc R . .
C22C C -0.0720(3) 0.1743(2) 1.0540(3) 0.0650(10) Uani 1 1 d . . .
H22A H -0.1349 0.2071 1.019 0.097 Uiso 1 1 calc R . .
H22B H -0.052 0.179 1.1323 0.097 Uiso 1 1 calc R . .
H22C H -0.0963 0.1252 1.0329 0.097 Uiso 1 1 calc R . .
C31C C 0.0068(3) 0.09342(15) 0.8803(3) 0.0441(7) Uani 1 1 d . . .
H31A H -0.0024 0.0843 0.8036 0.053 Uiso 1 1 calc R . .
H31B H -0.0648 0.078 0.8933 0.053 Uiso 1 1 calc R . .
C32C C 0.1077(3) 0.04711(19) 0.9506(3) 0.0645(10) Uani 1 1 d . . .
H32A H 0.1797 0.063 0.9405 0.097 Uiso 1 1 calc R . .
H32B H 0.0939 -0.003 0.9292 0.097 Uiso 1 1 calc R . .
H32C H 0.1132 0.0521 1.0265 0.097 Uiso 1 1 calc R . .
C41C C -0.0872(2) 0.21019(16) 0.8241(2) 0.0428(6) Uani 1 1 d . . .
H41A H -0.0911 0.1992 0.7491 0.051 Uiso 1 1 calc R . .
H41B H -0.1557 0.1887 0.8364 0.051 Uiso 1 1 calc R . .
C42C C -0.0930(3) 0.29188(18) 0.8362(3) 0.0557(8) Uani 1 1 d . . .
H42A H -0.0933 0.3034 0.9091 0.084 Uiso 1 1 calc R . .
H42B H -0.1634 0.3102 0.7836 0.084 Uiso 1 1 calc R . .
H42C H -0.026 0.3139 0.8236 0.084 Uiso 1 1 calc R . .

loop_
_atom_site_aniso_label
_atom_site_aniso_U_11
_atom_site_aniso_U_22
_atom_site_aniso_U_33
_atom_site_aniso_U_23
_atom_site_aniso_U_13
_atom_site_aniso_U_12
Rh1 0.02661(13) 0.03071(14) 0.03390(15) -0.00375(10) 0.00426(10) -0.00084(9)
Co1 0.02661(13) 0.03071(14) 0.03390(15) -0.00375(10) 0.00426(10) -0.00084(9)
Rh2 0.02647(16) 0.02939(17) 0.03595(19) -0.00005(12) 0.00833(13) 0.00189(12)
Co2 0.02647(16) 0.02939(17) 0.03595(19) -0.00005(12) 0.00833(13) 0.00189(12)
Rh3 0.02420(13) 0.03467(15) 0.03564(15) -0.00001(10) 0.00398(10) -0.00156(9)
Co3 0.02420(13) 0.03467(15) 0.03564(15) -0.00001(10) 0.00398(10) -0.00156(9)
Co4 0.03005(17) 0.03744(19) 0.03078(17) -0.00683(14) 0.00878(14) -0.00121(14)
Co5 0.02974(17) 0.03360(18) 0.03184(18) 0.00500(13) 0.00847(14) -0.00119(13)
Co6 0.02257(15) 0.03291(17) 0.03580(18) -0.00167(14) 0.00990(13) 0.00013(12)
N1 0.0230(9) 0.0264(9) 0.0283(10) -0.0014(7) 0.0052(8) 0.0006(7)
C1 0.0302(13) 0.0456(16) 0.0462(16) -0.0027(13) 0.0102(12) -0.0022(11)
O1 0.0579(14) 0.0645(15) 0.0637(15) -0.0224(13) 0.0154(12) -0.0063(12)
C2 0.0353(14) 0.0478(17) 0.0538(18) 0.0046(14) 0.0199(13) 0.0078(12)
O2 0.0732(17) 0.0574(15) 0.095(2) 0.0338(14) 0.0454(15) 0.0253(13)
C3 0.0427(16) 0.0543(18) 0.0398(15) 0.0036(13) 0.0154(13) -0.0040(13)
O3 0.0361(12) 0.119(2) 0.0650(16) 0.0066(16) 0.0123(12) 0.0074(14)
C4 0.0484(18) 0.076(2) 0.0389(16) -0.0035(16) 0.0161(14) 0.0052(16)
O4 0.099(2) 0.153(3) 0.0551(17) -0.0141(18) 0.0451(17) 0.013(2)
C5 0.060(2) 0.067(2) 0.0480(18) -0.0006(16) 0.0248(16) -0.0148(17)
O5 0.113(2) 0.122(3) 0.0679(19) -0.0066(18) 0.0573(18) -0.036(2)
C6 0.0461(17) 0.0432(16) 0.063(2) -0.0073(14) 0.0301(15) -0.0046(13)
O6 0.088(2) 0.087(2) 0.132(3) -0.0098(19) 0.087(2) -0.0083(16)
C15 0.0354(14) 0.0476(17) 0.0511(17) -0.0070(14) 0.0105(13) -0.0047(12)
O15 0.0770(17) 0.0413(12) 0.0611(15) -0.0015(11) 0.0180(13) -0.0138(11)
C16 0.0344(13) 0.0369(14) 0.0365(14) -0.0016(11) 0.0087(11) 0.0003(10)
O16 0.0323(10) 0.0702(15) 0.0570(14) -0.0207(12) 0.0071(10) -0.0109(10)
C24 0.0370(14) 0.0380(15) 0.0519(17) -0.0052(12) 0.0171(12) 0.0020(11)
O24 0.0803(17) 0.0397(12) 0.0688(16) -0.0140(11) 0.0268(13) 0.0038(11)
C26 0.0354(14) 0.0400(15) 0.0447(16) 0.0025(12) 0.0131(12) 0.0058(11)
O26 0.0354(11) 0.0539(13) 0.0818(17) 0.0159(12) 0.0184(11) 0.0153(10)
C34 0.0356(14) 0.0459(16) 0.0464(16) -0.0035(13) 0.0080(12) -0.0031(12)
O34 0.0394(12) 0.0770(17) 0.0578(14) -0.0231(12) 0.0016(10) -0.0072(11)
C35 0.0381(15) 0.0473(17) 0.0532(18) -0.0040(14) 0.0017(13) -0.0020(13)
O35 0.0427(13) 0.0604(15) 0.0785(17) 0.0204(13) -0.0059(12) 0.0018(11)
N1C 0.0299(10) 0.0385(12) 0.0331(11) -0.0042(9) 0.0070(9) -0.0041(9)
C11C 0.0340(14) 0.0441(15) 0.0502(17) -0.0033(13) 0.0137(12) -0.0071(12)
C12C 0.056(2) 0.070(2) 0.056(2) 0.0004(17) 0.0281(17) -0.0035(17)
C21C 0.0523(17) 0.0596(19) 0.0354(15) -0.0112(14) 0.0085(13) -0.0063(15)
C22C 0.075(3) 0.077(3) 0.053(2) -0.0083(18) 0.0353(19) -0.010(2)
C31C 0.0470(16) 0.0371(15) 0.0486(17) -0.0036(12) 0.0158(13) -0.0061(12)
C32C 0.066(2) 0.051(2) 0.078(3) 0.0147(18) 0.025(2) 0.0092(17)
C41C 0.0351(14) 0.0457(16) 0.0429(15) -0.0009(12) 0.0056(12) 0.0020(12)
C42C 0.057(2) 0.0478(18) 0.061(2) 0.0013(15) 0.0160(16) 0.0086(15)

loop_
_atom_type_symbol
_atom_type_description
_atom_type_scat_dispersion_real
_atom_type_scat_dispersion_imag
_atom_type_scat_source
C C 0.0033 0.0016 'International Tables Vol C Tables 4.2.6.8 and 6.1.1.4'
H H 0 0 'International Tables Vol C Tables 4.2.6.8 and 6.1.1.4'
N N 0.0061 0.0033 'International Tables Vol C Tables 4.2.6.8 and 6.1.1.4'
O O 0.0106 0.006 'International Tables Vol C Tables 4.2.6.8 and 6.1.1.4'
Co Co 0.3494 0.9721 'International Tables Vol C Tables 4.2.6.8 and 6.1.1.4'
Rh Rh -1.1178 0.9187 'International Tables Vol C Tables 4.2.6.8 and 6.1.1.4'

loop_
_geom_angle_atom_site_label_1
_geom_angle_atom_site_label_2
_geom_angle_atom_site_label_3
_geom_angle
_geom_angle_site_symmetry_1
_geom_angle_site_symmetry_3
_geom_angle_publ_flag
C1 Rh1 N1 172.39(11) . . ?
C1 Rh1 C16 91.25(11) . . ?
N1 Rh1 C16 92.96(9) . . ?
C1 Rh1 C15 84.83(12) . . ?
N1 Rh1 C15 89.27(10) . . ?
C16 Rh1 C15 84.46(10) . . ?
C1 Rh1 Co6 136.38(9) . . ?
N1 Rh1 Co6 47.11(6) . . ?
C16 Rh1 Co6 45.93(8) . . ?
C15 Rh1 Co6 83.25(7) . . ?
C1 Rh1 Co5 125.26(10) . . ?
N1 Rh1 Co5 48.45(6) . . ?
C16 Rh1 Co5 90.16(8) . . ?
C15 Rh1 Co5 40.92(7) . . ?
Co6 Rh1 Co5 59.81(2) . . ?
C1 Rh1 Co3 94.59(10) . 3_656 ?
N1 Rh1 Co3 90.93(7) . 3_656 ?
C16 Rh1 Co3 99.84(8) . 3_656 ?
C15 Rh1 Co3 175.68(7) . 3_656 ?
Co6 Rh1 Co3 100.03(2) . 3_656 ?
Co5 Rh1 Co3 138.823(18) . 3_656 ?
C1 Rh1 Rh3 94.59(10) . 3_656 ?
N1 Rh1 Rh3 90.93(7) . 3_656 ?
C16 Rh1 Rh3 99.84(8) . 3_656 ?
C15 Rh1 Rh3 175.68(7) . 3_656 ?
Co6 Rh1 Rh3 100.03(2) . 3_656 ?
Co5 Rh1 Rh3 138.823(18) . 3_656 ?
Co3 Rh1 Rh3 0.000(13) 3_656 3_656 ?
C1 Rh1 Co2 82.33(9) . 3_656 ?
N1 Rh1 Co2 94.77(6) . 3_656 ?
C16 Rh1 Co2 166.71(8) . 3_656 ?
C15 Rh1 Co2 106.41(7) . 3_656 ?
Co6 Rh1 Co2 141.246(16) . 3_656 ?
Co5 Rh1 Co2 103.057(18) . 3_656 ?
Co3 Rh1 Co2 69.271(13) 3_656 3_656 ?
Rh3 Rh1 Co2 69.271(13) 3_656 3_656 ?
C1 Rh1 Rh2 82.33(9) . 3_656 ?
N1 Rh1 Rh2 94.77(6) . 3_656 ?
C16 Rh1 Rh2 166.71(8) . 3_656 ?
C15 Rh1 Rh2 106.41(7) . 3_656 ?
Co6 Rh1 Rh2 141.246(16) . 3_656 ?
Co5 Rh1 Rh2 103.057(18) . 3_656 ?
Co3 Rh1 Rh2 69.271(13) 3_656 3_656 ?
Rh3 Rh1 Rh2 69.271(13) 3_656 3_656 ?
Co2 Rh1 Rh2 0.000(2) 3_656 3_656 ?
C1 Rh1 Rh3 134.71(9) . . ?
N1 Rh1 Rh3 39.81(6) . . ?
C16 Rh1 Rh3 132.07(8) . . ?
C15 Rh1 Rh3 86.87(7) . . ?
Co6 Rh1 Rh3 86.27(3) . . ?
Co5 Rh1 Rh3 55.290(17) . . ?
Co3 Rh1 Rh3 90.52(2) 3_656 . ?
Rh3 Rh1 Rh3 90.52(2) 3_656 . ?
Co2 Rh1 Rh3 57.72(3) 3_656 . ?
Rh2 Rh1 Rh3 57.72(3) 3_656 . ?
C2 Rh2 N1 170.43(11) . . ?
C2 Rh2 C26 93.41(12) . . ?
N1 Rh2 C26 94.61(10) . . ?
C2 Rh2 C24 91.31(13) . . ?
N1 Rh2 C24 94.36(10) . . ?
C26 Rh2 C24 86.66(11) . . ?
C2 Rh2 Co6 139.50(9) . . ?
N1 Rh2 Co6 48.19(6) . . ?
C26 Rh2 Co6 46.42(8) . . ?
C24 Rh2 Co6 91.11(8) . . ?
C2 Rh2 Co4 136.94(11) . . ?
N1 Rh2 Co4 48.14(6) . . ?
C26 Rh2 Co4 91.03(8) . . ?
C24 Rh2 Co4 46.22(9) . . ?
Co6 Rh2 Co4 62.243(18) . . ?
C2 Rh2 Co1 83.15(9) . 3_656 ?
N1 Rh2 Co1 87.96(6) . 3_656 ?
C26 Rh2 Co1 168.21(9) . 3_656 ?
C24 Rh2 Co1 104.64(8) . 3_656 ?
Co6 Rh2 Co1 134.79(2) . 3_656 ?
Co4 Rh2 Co1 99.19(2) . 3_656 ?
C2 Rh2 Rh1 83.15(9) . 3_656 ?
N1 Rh2 Rh1 87.96(6) . 3_656 ?
C26 Rh2 Rh1 168.21(9) . 3_656 ?
C24 Rh2 Rh1 104.64(8) . 3_656 ?
Co6 Rh2 Rh1 134.79(2) . 3_656 ?
Co4 Rh2 Rh1 99.19(2) . 3_656 ?
Co1 Rh2 Rh1 0.000(2) 3_656 3_656 ?
C2 Rh2 Co3 84.84(10) . 3_656 ?
N1 Rh2 Co3 88.22(6) . 3_656 ?
C26 Rh2 Co3 103.49(8) . 3_656 ?
C24 Rh2 Co3 169.32(8) . 3_656 ?
Co6 Rh2 Co3 98.29(2) . 3_656 ?
Co4 Rh2 Co3 135.31(2) . 3_656 ?
Co1 Rh2 Co3 65.048(12) 3_656 3_656 ?
Rh1 Rh2 Co3 65.048(12) 3_656 3_656 ?
C2 Rh2 Rh3 84.84(10) . 3_656 ?
N1 Rh2 Rh3 88.22(6) . 3_656 ?
C26 Rh2 Rh3 103.49(8) . 3_656 ?
C24 Rh2 Rh3 169.32(8) . 3_656 ?
Co6 Rh2 Rh3 98.29(2) . 3_656 ?
Co4 Rh2 Rh3 135.31(2) . 3_656 ?
Co1 Rh2 Rh3 65.048(12) 3_656 3_656 ?
Rh1 Rh2 Rh3 65.048(12) 3_656 3_656 ?
Co3 Rh2 Rh3 0.000(10) 3_656 3_656 ?
C2 Rh2 Rh1 137.91(11) . . ?
N1 Rh2 Rh1 37.13(6) . . ?
C26 Rh2 Rh1 89.38(8) . . ?
C24 Rh2 Rh1 130.78(9) . . ?
Co6 Rh2 Rh1 53.696(18) . . ?
Co4 Rh2 Rh1 84.891(19) . . ?
Co1 Rh2 Rh1 85.732(12) 3_656 . ?
Rh1 Rh2 Rh1 85.732(12) 3_656 . ?
Co3 Rh2 Rh1 53.855(11) 3_656 . ?
Rh3 Rh2 Rh1 53.855(11) 3_656 . ?
C3 Rh3 N1 174.66(12) . . ?
C3 Rh3 C34 91.14(13) . . ?
N1 Rh3 C34 91.37(10) . . ?
C3 Rh3 C35 85.43(12) . . ?
N1 Rh3 C35 90.10(9) . . ?
C34 Rh3 C35 84.99(12) . . ?
C3 Rh3 Co4 135.29(10) . . ?
N1 Rh3 Co4 46.66(6) . . ?
C34 Rh3 Co4 44.87(8) . . ?
C35 Rh3 Co4 83.36(8) . . ?
C3 Rh3 Co5 126.72(10) . . ?
N1 Rh3 Co5 48.60(6) . . ?
C34 Rh3 Co5 89.64(8) . . ?
C35 Rh3 Co5 41.61(7) . . ?
Co4 Rh3 Co5 59.33(2) . . ?
C3 Rh3 Co1 94.10(10) . 3_656 ?
N1 Rh3 Co1 90.13(6) . 3_656 ?
C34 Rh3 Co1 99.50(9) . 3_656 ?
C35 Rh3 Co1 175.50(8) . 3_656 ?
Co4 Rh3 Co1 100.03(2) . 3_656 ?
Co5 Rh3 Co1 138.125(16) . 3_656 ?
C3 Rh3 Rh1 94.10(10) . 3_656 ?
N1 Rh3 Rh1 90.13(6) . 3_656 ?
C34 Rh3 Rh1 99.50(9) . 3_656 ?
C35 Rh3 Rh1 175.50(8) . 3_656 ?
Co4 Rh3 Rh1 100.03(2) . 3_656 ?
Co5 Rh3 Rh1 138.125(16) . 3_656 ?
Co1 Rh3 Rh1 0.000(13) 3_656 3_656 ?
C3 Rh3 Co2 84.31(10) . 3_656 ?
N1 Rh3 Co2 94.21(6) . 3_656 ?
C34 Rh3 Co2 167.00(8) . 3_656 ?
C35 Rh3 Co2 106.71(8) . 3_656 ?
Co4 Rh3 Co2 140.307(16) . 3_656 ?
Co5 Rh3 Co2 102.85(2) . 3_656 ?
Co1 Rh3 Co2 68.79(3) 3_656 3_656 ?
Rh1 Rh3 Co2 68.79(3) 3_656 3_656 ?
C3 Rh3 Rh2 84.31(10) . 3_656 ?
N1 Rh3 Rh2 94.21(6) . 3_656 ?
C34 Rh3 Rh2 167.00(8) . 3_656 ?
C35 Rh3 Rh2 106.71(8) . 3_656 ?
Co4 Rh3 Rh2 140.307(16) . 3_656 ?
Co5 Rh3 Rh2 102.85(2) . 3_656 ?
Co1 Rh3 Rh2 68.79(3) 3_656 3_656 ?
Rh1 Rh3 Rh2 68.79(3) 3_656 3_656 ?
Co2 Rh3 Rh2 0.000(12) 3_656 3_656 ?
C3 Rh3 Rh1 136.93(10) . . ?
N1 Rh3 Rh1 39.72(6) . . ?
C34 Rh3 Rh1 130.55(8) . . ?
C35 Rh3 Rh1 87.82(7) . . ?
Co4 Rh3 Rh1 85.72(3) . . ?
Co5 Rh3 Rh1 55.54(3) . . ?
Co1 Rh3 Rh1 89.48(2) 3_656 . ?
Rh1 Rh3 Rh1 89.48(2) 3_656 . ?
Co2 Rh3 Rh1 57.23(2) 3_656 . ?
Rh2 Rh3 Rh1 57.23(2) 3_656 . ?
C4 Co4 C24 95.73(15) . . ?
C4 Co4 C34 100.12(15) . . ?
C24 Co4 C34 99.97(13) . . ?
C4 Co4 N1 149.33(14) . . ?
C24 Co4 N1 101.42(11) . . ?
C34 Co4 N1 101.67(11) . . ?
C4 Co4 Rh2 141.25(12) . . ?
C24 Co4 Rh2 53.15(9) . . ?
C34 Co4 Rh2 107.06(10) . . ?
N1 Co4 Rh2 48.27(6) . . ?
C4 Co4 Co5 106.61(13) . . ?
C24 Co4 Co5 148.92(9) . . ?
C34 Co4 Co5 97.10(10) . . ?
N1 Co4 Co5 49.42(6) . . ?
Rh2 Co4 Co5 96.98(2) . . ?
C4 Co4 Rh3 144.80(11) . . ?
C24 Co4 Rh3 110.78(9) . . ?
C34 Co4 Rh3 53.93(10) . . ?
N1 Co4 Rh3 47.93(6) . . ?
Rh2 Co4 Rh3 73.77(2) . . ?
Co5 Co4 Rh3 60.635(17) . . ?
C4 Co4 Co6 107.93(12) . . ?
C24 Co4 Co6 93.13(9) . . ?
C34 Co4 Co6 147.61(10) . . ?
N1 Co4 Co6 46.38(6) . . ?
Rh2 Co4 Co6 58.742(19) . . ?
Co5 Co4 Co6 59.848(15) . . ?
Rh3 Co4 Co6 93.73(3) . . ?
C5 Co5 C15 101.11(15) . . ?
C5 Co5 C35 101.01(17) . . ?
C15 Co5 C35 100.15(14) . . ?
C5 Co5 N1 128.23(14) . . ?
C15 Co5 N1 112.53(12) . . ?
C35 Co5 N1 109.93(12) . . ?
C5 Co5 Co4 89.67(12) . . ?
C15 Co5 Co4 157.17(10) . . ?
C35 Co5 Co4 97.41(10) . . ?
N1 Co5 Co4 46.92(6) . . ?
C5 Co5 Co6 91.64(13) . . ?
C15 Co5 Co6 98.60(10) . . ?
C35 Co5 Co6 154.84(11) . . ?
N1 Co5 Co6 46.64(6) . . ?
Co4 Co5 Co6 60.673(19) . . ?
C5 Co5 Rh3 140.59(11) . . ?
C15 Co5 Rh3 116.51(10) . . ?
C35 Co5 Rh3 62.68(11) . . ?
N1 Co5 Rh3 47.41(6) . . ?
Co4 Co5 Rh3 60.034(17) . . ?
Co6 Co5 Rh3 93.87(3) . . ?
C5 Co5 Rh1 143.07(12) . . ?
C15 Co5 Rh1 65.53(11) . . ?
C35 Co5 Rh1 114.89(11) . . ?
N1 Co5 Rh1 47.15(6) . . ?
Co4 Co5 Rh1 93.828(16) . . ?
Co6 Co5 Rh1 59.132(15) . . ?
Rh3 Co5 Rh1 69.174(17) . . ?
C6 Co6 C26 96.89(14) . . ?
C6 Co6 C16 99.53(14) . . ?
C26 Co6 C16 101.91(13) . . ?
C6 Co6 N1 149.16(13) . . ?
C26 Co6 N1 100.87(11) . . ?
C16 Co6 N1 101.19(10) . . ?
C6 Co6 Rh2 142.01(10) . . ?
C26 Co6 Rh2 52.44(9) . . ?
C16 Co6 Rh2 107.80(9) . . ?
N1 Co6 Rh2 48.43(6) . . ?
C6 Co6 Rh1 143.72(10) . . ?
C26 Co6 Rh1 110.59(9) . . ?
C16 Co6 Rh1 52.89(9) . . ?
N1 Co6 Rh1 48.38(6) . . ?
Rh2 Co6 Rh1 74.08(3) . . ?
C6 Co6 Co5 106.09(12) . . ?
C26 Co6 Co5 148.02(9) . . ?
C16 Co6 Co5 95.98(8) . . ?
N1 Co6 Co5 49.23(6) . . ?
Rh2 Co6 Co5 96.92(3) . . ?
Rh1 Co6 Co5 61.06(3) . . ?
C6 Co6 Co4 108.06(12) . . ?
C26 Co6 Co4 92.62(9) . . ?
C16 Co6 Co4 146.97(8) . . ?
N1 Co6 Co4 46.49(6) . . ?
Rh2 Co6 Co4 59.02(3) . . ?
Rh1 Co6 Co4 94.28(3) . . ?
Co5 Co6 Co4 59.48(2) . . ?
Co6 N1 Co4 87.13(8) . . ?
Co6 N1 Rh2 83.38(8) . . ?
Co4 N1 Rh2 83.59(8) . . ?
Co6 N1 Rh1 84.51(7) . . ?
Co4 N1 Rh1 166.05(12) . . ?
Rh2 N1 Rh1 106.45(9) . . ?
Co6 N1 Rh3 166.60(12) . . ?
Co4 N1 Rh3 85.41(7) . . ?
Rh2 N1 Rh3 106.78(9) . . ?
Rh1 N1 Rh3 100.47(9) . . ?
Co6 N1 Co5 84.13(8) . . ?
Co4 N1 Co5 83.66(8) . . ?
Rh2 N1 Co5 162.55(12) . . ?
Rh1 N1 Co5 84.40(8) . . ?
Rh3 N1 Co5 83.99(7) . . ?
O1 C1 Rh1 177.0(3) . . ?
O2 C2 Rh2 177.9(3) . . ?
O3 C3 Rh3 175.6(3) . . ?
O4 C4 Co4 178.9(4) . . ?
O5 C5 Co5 177.2(4) . . ?
O6 C6 Co6 179.7(4) . . ?
O15 C15 Co5 162.6(3) . . ?
O15 C15 Rh1 123.6(2) . . ?
Co5 C15 Rh1 73.55(11) . . ?
O16 C16 Co6 145.5(2) . . ?
O16 C16 Rh1 133.2(2) . . ?
Co6 C16 Rh1 81.18(10) . . ?
O24 C24 Co4 146.2(3) . . ?
O24 C24 Rh2 133.1(3) . . ?
Co4 C24 Rh2 80.63(11) . . ?
O26 C26 Co6 144.7(2) . . ?
O26 C26 Rh2 134.1(2) . . ?
Co6 C26 Rh2 81.14(10) . . ?
O34 C34 Co4 146.8(3) . . ?
O34 C34 Rh3 132.0(2) . . ?
Co4 C34 Rh3 81.20(11) . . ?
O35 C35 Co5 159.4(3) . . ?
O35 C35 Rh3 124.7(3) . . ?
Co5 C35 Rh3 75.71(12) . . ?
C11C N1C C21C 106.9(2) . . ?
C11C N1C C31C 111.0(2) . . ?
C21C N1C C31C 111.1(2) . . ?
C11C N1C C41C 111.1(2) . . ?
C21C N1C C41C 110.5(2) . . ?
C31C N1C C41C 106.3(2) . . ?
N1C C11C C12C 115.0(2) . . ?
N1C C21C C22C 115.1(3) . . ?
N1C C31C C32C 114.7(3) . . ?
C42C C41C N1C 114.8(2) . . ?

loop_
_geom_bond_atom_site_label_1
_geom_bond_atom_site_label_2
_geom_bond_distance
_geom_bond_site_symmetry_2
_geom_bond_publ_flag
Rh1 C1 1.770(3) . ?
Rh1 N1 1.948(2) . ?
Rh1 C16 2.094(3) . ?
Rh1 C15 2.510(3) . ?
Rh1 Co6 2.5943(7) . ?
Rh1 Co5 2.6449(11) . ?
Rh1 Co3 2.6814(8) 3_656 ?
Rh1 Rh3 2.6814(8) 3_656 ?
Rh1 Co2 2.7807(12) 3_656 ?
Rh1 Rh2 2.7807(12) 3_656 ?
Rh1 Rh3 2.9983(9) . ?
Rh2 C2 1.758(3) . ?
Rh2 N1 1.916(2) . ?
Rh2 C26 2.042(3) . ?
Rh2 C24 2.070(3) . ?
Rh2 Co6 2.5444(7) . ?
Rh2 Co4 2.5518(10) . ?
Rh2 Co1 2.7807(12) 3_656 ?
Rh2 Rh1 2.7807(12) 3_656 ?
Rh2 Co3 2.7959(10) 3_656 ?
Rh2 Rh3 2.7959(10) 3_656 ?
Rh3 C3 1.772(3) . ?
Rh3 N1 1.952(2) . ?
Rh3 C34 2.144(3) . ?
Rh3 C35 2.418(3) . ?
Rh3 Co4 2.6214(8) . ?
Rh3 Co5 2.6371(8) . ?
Rh3 Co1 2.6814(8) 3_656 ?
Rh3 Rh1 2.6814(8) 3_656 ?
Rh3 Co2 2.7959(10) 3_656 ?
Rh3 Rh2 2.7959(10) 3_656 ?
Co4 C4 1.748(3) . ?
Co4 C24 1.867(3) . ?
Co4 C34 1.871(3) . ?
Co4 N1 1.913(2) . ?
Co4 Co5 2.6026(9) . ?
Co4 Co6 2.6340(8) . ?
Co5 C5 1.770(3) . ?
Co5 C15 1.806(3) . ?
Co5 C35 1.807(3) . ?
Co5 N1 1.989(2) . ?
Co5 Co6 2.6124(8) . ?
Co6 C6 1.747(3) . ?
Co6 C26 1.866(3) . ?
Co6 C16 1.886(3) . ?
Co6 N1 1.909(2) . ?
C1 O1 1.142(3) . ?
C2 O2 1.134(4) . ?
C3 O3 1.144(4) . ?
C4 O4 1.141(4) . ?
C5 O5 1.134(4) . ?
C6 O6 1.134(4) . ?
C15 O15 1.135(4) . ?
C16 O16 1.159(3) . ?
C24 O24 1.153(3) . ?
C26 O26 1.165(3) . ?
C34 O34 1.162(3) . ?
C35 O35 1.146(3) . ?
N1C C11C 1.511(3) . ?
N1C C21C 1.511(4) . ?
N1C C31C 1.515(3) . ?
N1C C41C 1.517(3) . ?
C11C C12C 1.516(4) . ?
C21C C22C 1.515(4) . ?
C31C C32C 1.522(4) . ?
C41C C42C 1.513(4) . ?
